data_4118492
loop_
_publ_author_name
'Brittany Vinciguerra'
'Liping Cao'
'Joe R. Cannon'
'Peter Y. Zavalij'
'Catherine Fenselau'
'Lyle Isaacs'

_publ_section_title
;
 Synthesis and Self-Assembly Processes of Monofunctionalized
 Cucurbit[7]uril
;
_journal_name_full 'Journal of the American Chemical Society'
_journal_page_first 13133
_journal_page_last 13140
_journal_paper_doi 10.1021/ja3058502
_journal_volume 134
_journal_year 2012
_chemical_formula_moiety '(C44 H46 N28 O14), (C8 H14 N2), I2, 11(H2 O)'
_chemical_formula_sum 'C52 H80 I2 N30 O25'
_chemical_formula_weight 1779.26
_chemical_name_common Me2CB7*DAA*I2.nH2O
_chemical_name_systematic
;
Me2CB7*DAA*I2.nH2O
;
_space_group_IT_number 56
_symmetry_cell_setting orthorhombic
_symmetry_space_group_name_Hall '-P 2ab 2ac'
_symmetry_space_group_name_H-M 'P c c n'
_atom_sites_solution_hydrogens geom
_atom_sites_solution_primary direct
_atom_sites_solution_secondary difmap
_audit_creation_method 'SHELXL-97 & ZCIF'
_cell_angle_alpha 90.00
_cell_angle_beta 90.00
_cell_angle_gamma 90.00
_cell_formula_units_Z 8
_cell_length_a 23.750(4)
_cell_length_b 49.017(8)
_cell_length_c 13.018(2)
_cell_measurement_reflns_used 41211
_cell_measurement_temperature 200(2)
_cell_measurement_theta_max 26.3
_cell_measurement_theta_min 2.2
_cell_volume 15155(4)
_computing_cell_refinement Apex2
_computing_data_collection 'Apex2 (Bruker, 2010)'
_computing_data_reduction Apex2
_computing_molecular_graphics 'XSHEL (Bruker, 2004)'
_computing_publication_material SHELXL-97
_computing_structure_refinement 'SHELXL-97 (Sheldrick, 2008)'
_computing_structure_solution 'SHELXS-97 (Sheldrick, 2008)'
_diffrn_ambient_temperature 200(2)
_diffrn_detector 'CCD area detector'
_diffrn_detector_area_resol_mean 8.333
_diffrn_detector_type 'Bruker Smart Apex II'
_diffrn_measured_fraction_theta_full 0.998
_diffrn_measured_fraction_theta_max 0.998
_diffrn_measurement_device_type 'three-circle diffractometer'
_diffrn_measurement_method '\f and \w scans'
_diffrn_measurement_specimen_support 'MiTeGen loop'
_diffrn_orient_matrix_type standard
_diffrn_orient_matrix_UB_11 0.0160241
_diffrn_orient_matrix_UB_12 -0.0159230
_diffrn_orient_matrix_UB_13 -0.0183979
_diffrn_orient_matrix_UB_21 -0.0056014
_diffrn_orient_matrix_UB_22 0.0384731
_diffrn_orient_matrix_UB_23 -0.0081643
_diffrn_orient_matrix_UB_31 0.0749216
_diffrn_orient_matrix_UB_32 0.0062628
_diffrn_orient_matrix_UB_33 0.0033284
_diffrn_radiation_monochromator graphite
_diffrn_radiation_source 'fine-focus sealed tube'
_diffrn_radiation_type MoK\a
_diffrn_radiation_wavelength 0.71073
_diffrn_reflns_av_R_equivalents 0.0385
_diffrn_reflns_av_sigmaI/netI 0.0287
_diffrn_reflns_limit_h_max 28
_diffrn_reflns_limit_h_min -28
_diffrn_reflns_limit_k_max 58
_diffrn_reflns_limit_k_min -57
_diffrn_reflns_limit_l_max 15
_diffrn_reflns_limit_l_min -15
_diffrn_reflns_number 104851
_diffrn_reflns_theta_full 25.00
_diffrn_reflns_theta_max 25.00
_diffrn_reflns_theta_min 2.18
_diffrn_standards_decay_% 0
_exptl_absorpt_coefficient_mu 0.924
_exptl_absorpt_correction_T_max 0.730
_exptl_absorpt_correction_T_min 0.630
_exptl_absorpt_correction_type multi-scan
_exptl_absorpt_process_details 'SADABS (Sheldrick, 2008)'
_exptl_crystal_colour colourless
_exptl_crystal_density_diffrn 1.560
_exptl_crystal_description prism
_exptl_crystal_F_000 7264
_exptl_crystal_size_max 0.44
_exptl_crystal_size_mid 0.43
_exptl_crystal_size_min 0.34
_platon_squeeze_details
; 1457 electrons per unit cell corresponds to 12 I- ions and about 82 water
molecules.
;
_refine_diff_density_max 1.436
_refine_diff_density_min -1.601
_refine_diff_density_rms 0.078
_refine_ls_extinction_method none
_refine_ls_goodness_of_fit_ref 1.000
_refine_ls_hydrogen_treatment constr
_refine_ls_matrix_type full
_refine_ls_number_parameters 1028
_refine_ls_number_reflns 13325
_refine_ls_number_restraints 374
_refine_ls_restrained_S_all 1.005
_refine_ls_R_factor_all 0.0890
_refine_ls_R_factor_gt 0.0762
_refine_ls_shift/su_max 0.000
_refine_ls_shift/su_mean 0.000
_refine_ls_structure_factor_coef Fsqd
_refine_ls_weighting_details 'w=1/[\s^2^(Fo^2^)+(0.05P)^2^+49.67P], P=(max(Fo^2^,0)+2Fc^2^)/3'
_refine_ls_weighting_scheme calc
_refine_ls_wR_factor_gt 0.1708
_refine_ls_wR_factor_ref 0.1767
_reflns_number_gt 10588
_reflns_number_total 13325
_reflns_threshold_expression >2sigma(I)
_cod_data_source_file ja3058502_si_002.cif
_cod_data_source_block 2261
_cod_original_cell_volume 15154(4)
_cod_database_code 4118492

loop_
_symmetry_equiv_pos_as_xyz
'x, y, z'
'-x+1/2, -y+1/2, z'
'-x, y+1/2, -z+1/2'
'x+1/2, -y, -z+1/2'
'-x, -y, -z'
'x-1/2, y-1/2, -z'
'x, -y-1/2, z-1/2'
'-x-1/2, y, z-1/2'

loop_
_atom_site_label
_atom_site_type_symbol
_atom_site_fract_x
_atom_site_fract_y
_atom_site_fract_z
_atom_site_U_iso_or_equiv
_atom_site_adp_type
_atom_site_occupancy
_atom_site_symmetry_multiplicity
_atom_site_calc_flag
_atom_site_refinement_flags
_atom_site_disorder_assembly
_atom_site_disorder_group
I1 I 0.7500 0.2500 0.33619(5) 0.07254(18) Uani 1 2 d S . .
O8 O 0.60982(13) 0.29453(6) 0.3365(2) 0.0489(7) Uani 1 1 d . . .
O9 O 0.33706(11) 0.37340(6) 0.34971(19) 0.0390(6) Uani 1 1 d . . .
O10 O 0.37872(11) 0.29910(6) 0.27228(19) 0.0400(6) Uani 1 1 d . . .
N15 N 0.31979(14) 0.31788(7) 0.1495(2) 0.0385(7) Uani 1 1 d . . .
O11 O 0.49004(12) 0.25699(5) 0.26768(19) 0.0422(7) Uani 1 1 d . . .
C29 C 0.35768(15) 0.29904(8) 0.1870(3) 0.0344(8) Uani 1 1 d . . .
N16 N 0.63234(14) 0.27840(7) 0.1745(2) 0.0423(8) Uani 1 1 d . . .
N17 N 0.36796(14) 0.28047(7) 0.1113(2) 0.0381(7) Uani 1 1 d . . .
O1 O 0.33250(13) 0.40239(7) -0.0878(2) 0.0553(8) Uani 1 1 d . . .
N18 N 0.45394(14) 0.25424(7) 0.1039(2) 0.0396(8) Uani 1 1 d . . .
C15 C 0.53961(16) 0.25380(8) 0.0130(3) 0.0356(8) Uani 1 1 d . . .
H15 H 0.5571 0.2367 -0.0143 0.043 Uiso 1 1 calc R . .
C12 C 0.67192(18) 0.28445(9) 0.0942(3) 0.0443(10) Uani 1 1 d . . .
H12 H 0.6945 0.2680 0.0744 0.053 Uiso 1 1 calc R . .
N19 N 0.28872(14) 0.36325(7) 0.2006(2) 0.0355(7) Uani 1 1 d . . .
N1 N 0.27903(13) 0.37600(7) 0.0210(2) 0.0367(7) Uani 1 1 d . . .
C26 C 0.59893(17) 0.25370(8) 0.1774(3) 0.0409(9) Uani 1 1 d . . .
H26A H 0.6211 0.2386 0.1471 0.049 Uiso 1 1 calc R . .
H26B H 0.5912 0.2490 0.2500 0.049 Uiso 1 1 calc R . .
N20 N 0.29299(14) 0.40607(6) 0.2528(2) 0.0354(7) Uani 1 1 d . . .
C27 C 0.49614(17) 0.25616(7) 0.1740(3) 0.0364(9) Uani 1 1 d . . .
O2 O 0.36664(14) 0.33480(7) -0.1710(2) 0.0610(9) Uani 1 1 d . . .
C28 C 0.39540(17) 0.25471(8) 0.1307(3) 0.0406(9) Uani 1 1 d . . .
H28A H 0.3916 0.2503 0.2046 0.049 Uiso 1 1 calc R . .
H28B H 0.3757 0.2403 0.0914 0.049 Uiso 1 1 calc R . .
N21 N 0.67895(15) 0.31404(7) 0.2342(3) 0.0450(8) Uani 1 1 d . . .
N22 N 0.35742(15) 0.44186(7) 0.3028(2) 0.0433(8) Uani 1 1 d . . .
O3 O 0.66291(14) 0.33688(7) -0.0903(2) 0.0570(8) Uani 1 1 d . . .
N23 N 0.54650(14) 0.25596(6) 0.1235(2) 0.0376(7) Uani 1 1 d . . .
N24 N 0.70166(15) 0.35899(7) 0.3009(3) 0.0469(9) Uani 1 1 d . . .
N2 N 0.36971(15) 0.29744(8) -0.0634(2) 0.0463(9) Uani 1 1 d . . .
N3 N 0.37009(16) 0.45296(8) 0.1219(3) 0.0493(9) Uani 1 1 d . . .
N25 N 0.62073(18) 0.43977(8) 0.3707(3) 0.0556(10) Uani 1 1 d . . .
C33 C 0.66988(18) 0.37537(9) 0.3646(3) 0.0458(10) Uani 1 1 d . . .
N4 N 0.63999(19) 0.45256(9) 0.1929(3) 0.0607(11) Uani 1 1 d . . .
O12 O 0.55376(16) 0.42843(7) 0.4924(2) 0.0619(9) Uani 1 1 d . . .
O13 O 0.40324(14) 0.42902(6) 0.4517(2) 0.0510(7) Uani 1 1 d . . .
O14 O 0.63671(13) 0.36712(7) 0.4286(2) 0.0542(8) Uani 1 1 d . . .
N26 N 0.43963(16) 0.46122(8) 0.3404(3) 0.0505(9) Uani 1 1 d . . .
C30 C 0.63733(17) 0.29548(8) 0.2566(3) 0.0417(9) Uani 1 1 d . . .
N5 N 0.55737(14) 0.27748(7) -0.0442(2) 0.0407(8) Uani 1 1 d . . .
N6 N 0.70781(16) 0.32820(8) 0.0636(3) 0.0511(9) Uani 1 1 d . . .
C17 C 0.67140(18) 0.32229(9) -0.0154(3) 0.0465(10) Uani 1 1 d . . .
C13 C 0.33633(17) 0.28599(9) 0.0189(3) 0.0409(9) Uani 1 1 d . . .
H13 H 0.3140 0.2698 -0.0041 0.049 Uiso 1 1 calc R . .
N7 N 0.30873(15) 0.33031(8) -0.0298(2) 0.0444(8) Uani 1 1 d . . .
C34 C 0.30967(15) 0.38009(8) 0.2741(3) 0.0333(8) Uani 1 1 d . . .
C37 C 0.5698(2) 0.44207(9) 0.4186(3) 0.0533(11) Uani 1 1 d . . .
N8 N 0.46357(14) 0.27823(7) -0.0584(2) 0.0394(8) Uani 1 1 d . . .
C38 C 0.4849(2) 0.47090(10) 0.4055(3) 0.0540(12) Uani 1 1 d . . .
H38A H 0.4835 0.4911 0.4078 0.065 Uiso 1 1 calc R . .
H38B H 0.4785 0.4641 0.4762 0.065 Uiso 1 1 calc R . .
N9 N 0.30395(15) 0.41760(7) 0.0723(2) 0.0431(8) Uani 1 1 d . . .
N10 N 0.64668(15) 0.29783(7) 0.0044(3) 0.0437(8) Uani 1 1 d . . .
C23 C 0.5129(2) 0.29056(9) -0.0898(3) 0.0445(10) Uani 1 1 d . . .
O4 O 0.51675(15) 0.30961(7) -0.1496(2) 0.0580(8) Uani 1 1 d . . .
N27 N 0.53999(17) 0.46259(8) 0.3725(3) 0.0525(9) Uani 1 1 d . . .
C44 C 0.70896(18) 0.30693(9) 0.1405(3) 0.0464(10) Uani 1 1 d . . .
H44 H 0.7481 0.3004 0.1547 0.056 Uiso 1 1 calc R . .
C18 C 0.35050(19) 0.32201(10) -0.0954(3) 0.0469(11) Uani 1 1 d . . .
C3 C 0.4219(2) 0.45965(9) 0.0833(3) 0.0529(11) Uani 1 1 d . . .
O5 O 0.43718(15) 0.45611(8) -0.0057(2) 0.0645(9) Uani 1 1 d . . .
C8 C 0.4201(2) 0.47611(9) 0.2513(3) 0.0519(11) Uani 1 1 d . . .
H8 H 0.4161 0.4960 0.2667 0.062 Uiso 1 1 calc R . .
C16 C 0.47459(17) 0.25361(8) -0.0007(3) 0.0379(9) Uani 1 1 d . . .
H16 H 0.4615 0.2370 -0.0381 0.046 Uiso 1 1 calc R . .
N11 N 0.72989(18) 0.37336(8) 0.1287(3) 0.0583(10) Uani 1 1 d . . .
C31 C 0.28626(18) 0.33406(8) 0.2197(3) 0.0394(9) Uani 1 1 d . . .
H31A H 0.2993 0.3305 0.2907 0.047 Uiso 1 1 calc R . .
H31B H 0.2466 0.3280 0.2150 0.047 Uiso 1 1 calc R . .
N12 N 0.45302(18) 0.47164(9) 0.1578(3) 0.0584(11) Uani 1 1 d . . .
C4 C 0.3230(2) 0.44529(9) 0.0568(3) 0.0488(11) Uani 1 1 d . . .
H4A H 0.2913 0.4579 0.0701 0.059 Uiso 1 1 calc R . .
H4B H 0.3343 0.4475 -0.0160 0.059 Uiso 1 1 calc R . .
N13 N 0.55340(18) 0.46979(9) 0.1881(3) 0.0583(11) Uani 1 1 d . . .
O6 O 0.70368(18) 0.40287(8) -0.0001(3) 0.0762(11) Uani 1 1 d . . .
N14 N 0.70712(19) 0.41591(8) 0.1707(3) 0.0603(11) Uani 1 1 d . . .
C24 C 0.41218(18) 0.28187(10) -0.1175(3) 0.0464(11) Uani 1 1 d . . .
H24A H 0.4214 0.2913 -0.1826 0.056 Uiso 1 1 calc R . .
H24B H 0.3966 0.2637 -0.1349 0.056 Uiso 1 1 calc R . .
C39 C 0.40045(19) 0.44269(8) 0.3736(3) 0.0446(10) Uani 1 1 d . . .
N28 N 0.68373(17) 0.40164(8) 0.3449(3) 0.0521(9) Uani 1 1 d . . .
C14 C 0.29832(17) 0.31022(9) 0.0494(3) 0.0398(9) Uani 1 1 d . . .
H14 H 0.2577 0.3049 0.0525 0.048 Uiso 1 1 calc R . .
C19 C 0.27249(18) 0.35341(9) -0.0492(3) 0.0431(10) Uani 1 1 d . . .
H19A H 0.2797 0.3601 -0.1198 0.052 Uiso 1 1 calc R . .
H19B H 0.2329 0.3472 -0.0465 0.052 Uiso 1 1 calc R . .
C9 C 0.3628(2) 0.46311(9) 0.2258(3) 0.0472(10) Uani 1 1 d . . .
H9 H 0.3314 0.4767 0.2302 0.057 Uiso 1 1 calc R . .
C40 C 0.26493(17) 0.40852(8) 0.1531(3) 0.0379(9) Uani 1 1 d . . .
C10 C 0.5717(2) 0.47583(10) 0.2924(3) 0.0555(12) Uani 1 1 d . . .
H10 H 0.5748 0.4959 0.3044 0.067 Uiso 1 1 calc R . .
C21 C 0.7126(2) 0.39790(11) 0.0906(4) 0.0635(14) Uani 1 1 d . . .
C1 C 0.21233(19) 0.42651(9) 0.1587(3) 0.0503(11) Uani 1 1 d . . .
H1A H 0.2234 0.4454 0.1732 0.076 Uiso 1 1 calc R . .
H1B H 0.1876 0.4199 0.2136 0.076 Uiso 1 1 calc R . .
H1C H 0.1923 0.4258 0.0930 0.076 Uiso 1 1 calc R . .
C11 C 0.6293(2) 0.46175(10) 0.2971(3) 0.0541(12) Uani 1 1 d . . .
H11 H 0.6592 0.4746 0.3209 0.065 Uiso 1 1 calc R . .
C2 C 0.19298(17) 0.36874(10) 0.1244(3) 0.0474(10) Uani 1 1 d . . .
H2A H 0.1907 0.3492 0.1087 0.071 Uiso 1 1 calc R . .
H2B H 0.1719 0.3791 0.0726 0.071 Uiso 1 1 calc R . .
H2C H 0.1768 0.3721 0.1924 0.071 Uiso 1 1 calc R . .
C22 C 0.30772(17) 0.39879(9) -0.0058(3) 0.0404(9) Uani 1 1 d . . .
C41 C 0.25444(16) 0.37775(8) 0.1236(3) 0.0362(8) Uani 1 1 d . . .
O7 O 0.59367(19) 0.45462(10) 0.0371(3) 0.0867(13) Uani 1 1 d . . .
C42 C 0.7409(2) 0.37445(10) 0.2394(4) 0.0554(12) Uani 1 1 d . . .
H42 H 0.7808 0.3698 0.2560 0.066 Uiso 1 1 calc R . .
C35 C 0.30520(19) 0.42845(9) 0.3231(3) 0.0435(10) Uani 1 1 d . . .
H35A H 0.2744 0.4420 0.3188 0.052 Uiso 1 1 calc R . .
H35B H 0.3059 0.4213 0.3942 0.052 Uiso 1 1 calc R . .
C36 C 0.6664(2) 0.42381(10) 0.4117(4) 0.0579(12) Uani 1 1 d . . .
H36A H 0.6549 0.4162 0.4788 0.069 Uiso 1 1 calc R . .
H36B H 0.6991 0.4359 0.4238 0.069 Uiso 1 1 calc R . .
C25 C 0.61488(19) 0.28291(9) -0.0722(3) 0.0453(10) Uani 1 1 d . . .
H25A H 0.6152 0.2934 -0.1371 0.054 Uiso 1 1 calc R . .
H25B H 0.6341 0.2653 -0.0855 0.054 Uiso 1 1 calc R . .
C43 C 0.7265(2) 0.40426(10) 0.2667(4) 0.0568(12) Uani 1 1 d . . .
H43 H 0.7602 0.4142 0.2933 0.068 Uiso 1 1 calc R . .
C5 C 0.5952(3) 0.45851(11) 0.1309(4) 0.0667(15) Uani 1 1 d . . .
C6 C 0.6948(2) 0.44433(11) 0.1561(4) 0.0662(14) Uani 1 1 d . . .
H6A H 0.6974 0.4486 0.0819 0.079 Uiso 1 1 calc R . .
H6B H 0.7238 0.4553 0.1920 0.079 Uiso 1 1 calc R . .
C32 C 0.7054(2) 0.33002(9) 0.3153(3) 0.0488(11) Uani 1 1 d . . .
H32A H 0.6874 0.3253 0.3816 0.059 Uiso 1 1 calc R . .
H32B H 0.7456 0.3248 0.3199 0.059 Uiso 1 1 calc R . .
C20 C 0.7458(2) 0.35111(11) 0.0620(4) 0.0627(14) Uani 1 1 d . . .
H20A H 0.7483 0.3581 -0.0093 0.075 Uiso 1 1 calc R . .
H20B H 0.7838 0.3447 0.0821 0.075 Uiso 1 1 calc R . .
C7 C 0.5066(2) 0.48424(11) 0.1396(4) 0.0635(14) Uani 1 1 d . . .
H7A H 0.5056 0.5032 0.1658 0.076 Uiso 1 1 calc R . .
H7B H 0.5134 0.4851 0.0646 0.076 Uiso 1 1 calc R . .
N1A N 0.4355(17) 0.3697(10) 0.392(2) 0.178(14) Uani 0.210(4) 1 d PDU A 1
H1A1 H 0.4100 0.3820 0.3679 0.267 Uiso 0.210(4) 1 calc PR A 1
H1A2 H 0.4416 0.3728 0.4601 0.267 Uiso 0.210(4) 1 calc PR A 1
H1A3 H 0.4220 0.3525 0.3831 0.267 Uiso 0.210(4) 1 calc PR A 1
C1A C 0.4893(14) 0.3728(9) 0.3351(18) 0.155(11) Uani 0.210(4) 1 d PDU A 1
H1A4 H 0.5151 0.3582 0.3586 0.187 Uiso 0.210(4) 1 calc PR A 1
H1A5 H 0.5063 0.3904 0.3556 0.187 Uiso 0.210(4) 1 calc PR A 1
C2A C 0.4877(10) 0.3719(6) 0.2163(16) 0.152(10) Uani 0.210(4) 1 d PGDU A 1
C3A C 0.5255(11) 0.3555(6) 0.163(2) 0.151(10) Uani 0.210(4) 1 d PGDU A 1
H3A H 0.5522 0.3448 0.1997 0.182 Uiso 0.210(4) 1 calc PR A 1
C4A C 0.5242(12) 0.3546(6) 0.056(2) 0.143(9) Uani 0.210(4) 1 d PGDU A 1
H4A1 H 0.5500 0.3434 0.0201 0.172 Uiso 0.210(4) 1 calc PR A 1
C5A C 0.4851(10) 0.3702(5) 0.0028(16) 0.135(10) Uani 0.210(4) 1 d PGDU A 1
C6A C 0.4473(11) 0.3867(6) 0.0560(18) 0.136(9) Uani 0.210(4) 1 d PGDU A 1
H6A1 H 0.4206 0.3973 0.0194 0.163 Uiso 0.210(4) 1 calc PR A 1
C7A C 0.4487(11) 0.3875(6) 0.1627(18) 0.143(10) Uani 0.210(4) 1 d PGDU A 1
H7A1 H 0.4228 0.3987 0.1990 0.172 Uiso 0.210(4) 1 calc PR A 1
C8A C 0.4839(15) 0.3692(8) -0.1160(18) 0.142(10) Uani 0.210(4) 1 d PDU A 1
H8A1 H 0.5207 0.3759 -0.1410 0.170 Uiso 0.210(4) 1 calc PR A 1
H8A2 H 0.4810 0.3498 -0.1365 0.170 Uiso 0.210(4) 1 calc PR A 1
N2A N 0.4392(17) 0.3845(8) -0.1720(19) 0.110(11) Uani 0.210(4) 1 d PDU A 1
H2A1 H 0.4142 0.3916 -0.1260 0.165 Uiso 0.210(4) 1 calc PR A 1
H2A2 H 0.4208 0.3730 -0.2155 0.165 Uiso 0.210(4) 1 calc PR A 1
H2A3 H 0.4551 0.3983 -0.2087 0.165 Uiso 0.210(4) 1 calc PR A 1
N1B N 0.4453(10) 0.3572(5) 0.4091(9) 0.063(5) Uani 0.439(5) 1 d PDU B 2
H1B1 H 0.4196 0.3549 0.3579 0.094 Uiso 0.439(5) 1 calc PR B 2
H1B2 H 0.4276 0.3632 0.4668 0.094 Uiso 0.439(5) 1 calc PR B 2
H1B3 H 0.4623 0.3409 0.4224 0.094 Uiso 0.439(5) 1 calc PR B 2
C1B C 0.4886(5) 0.3775(3) 0.3765(8) 0.074(5) Uani 0.439(5) 1 d PDU B 2
H1B4 H 0.5233 0.3744 0.4171 0.088 Uiso 0.439(5) 1 calc PR B 2
H1B5 H 0.4747 0.3960 0.3940 0.088 Uiso 0.439(5) 1 calc PR B 2
C2B C 0.5044(3) 0.37715(15) 0.2611(4) 0.061(3) Uani 0.439(5) 1 d PGDU B 2
C3B C 0.4739(3) 0.39254(18) 0.1907(5) 0.081(4) Uani 0.439(5) 1 d PGDU B 2
H3B H 0.4432 0.4034 0.2134 0.098 Uiso 0.439(5) 1 calc PR B 2
C4B C 0.4883(3) 0.39202(17) 0.0873(5) 0.078(4) Uani 0.439(5) 1 d PGDU B 2
H4B1 H 0.4674 0.4025 0.0392 0.093 Uiso 0.439(5) 1 calc PR B 2
C5B C 0.5332(3) 0.37611(14) 0.0542(4) 0.065(3) Uani 0.439(5) 1 d PGDU B 2
C6B C 0.5637(3) 0.36072(16) 0.1245(5) 0.075(3) Uani 0.439(5) 1 d PGDU B 2
H6B1 H 0.5944 0.3499 0.1019 0.091 Uiso 0.439(5) 1 calc PR B 2
C7B C 0.5493(3) 0.36125(16) 0.2280(5) 0.069(3) Uani 0.439(5) 1 d PGDU B 2
H7B1 H 0.5701 0.3507 0.2760 0.083 Uiso 0.439(5) 1 calc PR B 2
C8B C 0.5499(4) 0.3756(2) -0.0608(7) 0.084(4) Uani 0.439(5) 1 d PDU B 2
H8B1 H 0.5583 0.3565 -0.0799 0.101 Uiso 0.439(5) 1 calc PR B 2
H8B2 H 0.5169 0.3814 -0.1016 0.101 Uiso 0.439(5) 1 calc PR B 2
N2B N 0.5994(5) 0.3930(3) -0.0918(9) 0.104(4) Uani 0.439(5) 1 d PDU B 2
H2B1 H 0.6050 0.4062 -0.0439 0.155 Uiso 0.439(5) 1 calc PR B 2
H2B2 H 0.5923 0.4008 -0.1539 0.155 Uiso 0.439(5) 1 calc PR B 2
H2B3 H 0.6307 0.3824 -0.0965 0.155 Uiso 0.439(5) 1 calc PR B 2
N1C N 0.4538(10) 0.3616(5) 0.4117(10) 0.047(4) Uani 0.350(5) 1 d PDU C 3
H1C1 H 0.4234 0.3566 0.3737 0.070 Uiso 0.350(5) 1 calc PR C 3
H1C2 H 0.4421 0.3706 0.4691 0.070 Uiso 0.350(5) 1 calc PR C 3
H1C3 H 0.4737 0.3465 0.4302 0.070 Uiso 0.350(5) 1 calc PR C 3
C1C C 0.4903(5) 0.3799(3) 0.3500(8) 0.055(4) Uani 0.350(5) 1 d PDU C 3
H1C4 H 0.5299 0.3763 0.3695 0.066 Uiso 0.350(5) 1 calc PR C 3
H1C5 H 0.4818 0.3989 0.3701 0.066 Uiso 0.350(5) 1 calc PR C 3
C2C C 0.4859(3) 0.37799(17) 0.2316(5) 0.051(3) Uani 0.350(5) 1 d PGDU C 3
C3C C 0.4487(4) 0.35994(18) 0.1850(6) 0.058(3) Uani 0.350(5) 1 d PGDU C 3
H3C H 0.4255 0.3485 0.2259 0.070 Uiso 0.350(5) 1 calc PR C 3
C4C C 0.4455(4) 0.35861(18) 0.0785(6) 0.067(4) Uani 0.350(5) 1 d PGDU C 3
H4C H 0.4201 0.3463 0.0466 0.080 Uiso 0.350(5) 1 calc PR C 3
C5C C 0.4796(4) 0.37533(19) 0.0186(5) 0.065(4) Uani 0.350(5) 1 d PGDU C 3
C6C C 0.5168(5) 0.3934(2) 0.0652(7) 0.100(6) Uani 0.350(5) 1 d PGDU C 3
H6C H 0.5400 0.4048 0.0243 0.120 Uiso 0.350(5) 1 calc PR C 3
C7C C 0.5200(4) 0.3947(2) 0.1717(7) 0.093(5) Uani 0.350(5) 1 d PGDU C 3
H7C H 0.5454 0.4070 0.2036 0.111 Uiso 0.350(5) 1 calc PR C 3
C8C C 0.4762(6) 0.3736(3) -0.0997(8) 0.097(5) Uani 0.350(5) 1 d PDU C 3
H8C1 H 0.5154 0.3740 -0.1259 0.116 Uiso 0.350(5) 1 calc PR C 3
H8C2 H 0.4606 0.3555 -0.1170 0.116 Uiso 0.350(5) 1 calc PR C 3
N2C N 0.4440(8) 0.3941(4) -0.1590(10) 0.094(5) Uani 0.350(5) 1 d PDU C 3
H2C1 H 0.4068 0.3896 -0.1579 0.141 Uiso 0.350(5) 1 calc PR C 3
H2C2 H 0.4565 0.3943 -0.2251 0.141 Uiso 0.350(5) 1 calc PR C 3
H2C3 H 0.4489 0.4109 -0.1304 0.141 Uiso 0.350(5) 1 calc PR C 3
O1W O 0.49149(17) 0.30832(8) 0.3708(3) 0.0750(10) Uani 1 1 d D . .

loop_
_atom_site_aniso_label
_atom_site_aniso_U_11
_atom_site_aniso_U_22
_atom_site_aniso_U_33
_atom_site_aniso_U_23
_atom_site_aniso_U_13
_atom_site_aniso_U_12
I1 0.0423(2) 0.0706(3) 0.1047(4) 0.000 0.000 -0.0030(2)
O8 0.0524(17) 0.0600(19) 0.0344(15) -0.0040(13) 0.0030(14) -0.0050(14)
O9 0.0403(15) 0.0504(16) 0.0264(13) 0.0039(12) -0.0002(12) 0.0008(12)
O10 0.0462(16) 0.0466(16) 0.0271(14) 0.0002(12) -0.0029(12) 0.0015(12)
N15 0.0468(19) 0.0447(19) 0.0240(15) -0.0037(14) 0.0026(14) 0.0085(15)
O11 0.0602(18) 0.0403(15) 0.0259(14) 0.0036(11) 0.0022(13) -0.0002(13)
C29 0.0338(19) 0.040(2) 0.029(2) 0.0037(16) 0.0043(16) -0.0030(16)
N16 0.0450(19) 0.049(2) 0.0330(17) -0.0061(15) -0.0021(15) -0.0071(16)
N17 0.0441(18) 0.0438(18) 0.0263(16) -0.0008(14) 0.0012(14) 0.0101(15)
O1 0.0571(19) 0.082(2) 0.0272(15) 0.0034(15) 0.0089(14) 0.0026(16)
N18 0.0437(18) 0.0441(19) 0.0310(17) -0.0009(14) -0.0034(14) 0.0115(15)
C15 0.039(2) 0.035(2) 0.0324(19) -0.0039(16) -0.0013(16) 0.0076(16)
C12 0.048(2) 0.046(2) 0.040(2) -0.0056(19) -0.0021(19) 0.0007(19)
N19 0.0422(18) 0.0390(17) 0.0255(15) -0.0018(13) -0.0011(13) 0.0048(14)
N1 0.0385(18) 0.0464(19) 0.0251(16) -0.0007(14) 0.0030(13) 0.0097(15)
C26 0.046(2) 0.038(2) 0.038(2) 0.0038(17) -0.0099(18) 0.0028(18)
N20 0.0428(18) 0.0351(17) 0.0281(16) -0.0019(13) -0.0002(14) 0.0029(14)
C27 0.047(2) 0.0244(19) 0.038(2) 0.0012(15) -0.0013(18) 0.0043(15)
O2 0.071(2) 0.081(2) 0.0309(16) 0.0127(16) 0.0086(15) 0.0336(18)
C28 0.045(2) 0.042(2) 0.035(2) 0.0024(17) -0.0014(18) 0.0075(18)
N21 0.048(2) 0.051(2) 0.0366(18) -0.0066(16) -0.0010(16) -0.0099(16)
N22 0.056(2) 0.0427(19) 0.0314(17) 0.0022(15) -0.0041(16) -0.0034(16)
O3 0.066(2) 0.062(2) 0.0437(18) 0.0055(16) 0.0104(16) -0.0043(16)
N23 0.0448(19) 0.0391(18) 0.0289(16) 0.0007(13) -0.0071(14) 0.0008(14)
N24 0.052(2) 0.048(2) 0.0402(19) -0.0020(16) 0.0000(16) -0.0121(17)
N2 0.055(2) 0.061(2) 0.0225(16) -0.0016(15) 0.0000(15) 0.0240(18)
N3 0.060(2) 0.054(2) 0.0339(18) 0.0068(16) -0.0041(17) -0.0073(18)
N25 0.070(3) 0.057(2) 0.040(2) -0.0006(18) 0.0024(19) -0.005(2)
C33 0.047(2) 0.052(3) 0.038(2) -0.002(2) -0.008(2) -0.004(2)
N4 0.070(3) 0.067(3) 0.045(2) 0.0034(19) 0.007(2) -0.019(2)
O12 0.084(2) 0.061(2) 0.0413(17) 0.0084(16) 0.0038(17) -0.0016(18)
O13 0.069(2) 0.0517(18) 0.0327(15) 0.0056(13) -0.0085(14) -0.0044(15)
O14 0.0531(18) 0.067(2) 0.0422(17) 0.0092(15) 0.0060(15) -0.0021(16)
N26 0.062(2) 0.055(2) 0.0342(19) 0.0053(16) -0.0065(17) -0.0111(18)
C30 0.043(2) 0.046(2) 0.037(2) -0.0017(18) -0.0073(18) 0.0011(18)
N5 0.0425(19) 0.049(2) 0.0302(17) 0.0008(15) -0.0025(14) 0.0046(15)
N6 0.055(2) 0.054(2) 0.044(2) -0.0066(17) 0.0104(17) -0.0136(18)
C17 0.045(2) 0.056(3) 0.038(2) -0.005(2) 0.0121(19) 0.000(2)
C13 0.040(2) 0.050(2) 0.032(2) -0.0080(18) -0.0050(17) 0.0100(18)
N7 0.047(2) 0.058(2) 0.0282(17) -0.0018(15) 0.0001(15) 0.0214(17)
C34 0.0305(18) 0.045(2) 0.0249(18) 0.0023(16) 0.0081(15) 0.0017(16)
C37 0.074(3) 0.049(3) 0.038(2) -0.004(2) -0.002(2) -0.013(2)
N8 0.0418(19) 0.050(2) 0.0260(16) -0.0013(14) -0.0016(14) 0.0110(15)
C38 0.072(3) 0.053(3) 0.037(2) -0.004(2) -0.008(2) -0.007(2)
N9 0.051(2) 0.051(2) 0.0277(17) 0.0033(15) 0.0023(15) 0.0018(16)
N10 0.049(2) 0.049(2) 0.0338(18) -0.0022(15) 0.0038(15) -0.0027(16)
C23 0.066(3) 0.044(2) 0.0244(19) -0.0056(18) -0.0019(19) 0.013(2)
O4 0.075(2) 0.057(2) 0.0411(17) 0.0098(15) -0.0018(16) 0.0100(17)
N27 0.058(2) 0.060(2) 0.040(2) 0.0075(18) -0.0052(18) -0.0098(19)
C44 0.043(2) 0.055(3) 0.041(2) -0.005(2) 0.0027(19) -0.0044(19)
C18 0.053(3) 0.066(3) 0.0214(19) -0.0047(19) -0.0043(18) 0.023(2)
C3 0.069(3) 0.052(3) 0.038(2) 0.016(2) -0.006(2) -0.003(2)
O5 0.073(2) 0.085(3) 0.0348(17) 0.0113(16) 0.0019(16) -0.0127(19)
C8 0.071(3) 0.040(2) 0.044(2) 0.0075(19) -0.008(2) -0.008(2)
C16 0.042(2) 0.040(2) 0.0319(19) -0.0077(17) -0.0041(17) 0.0079(17)
N11 0.075(3) 0.059(2) 0.041(2) -0.0043(19) 0.0144(19) -0.021(2)
C31 0.050(2) 0.043(2) 0.0253(19) 0.0004(16) 0.0063(17) 0.0074(18)
N12 0.074(3) 0.067(3) 0.034(2) 0.0128(18) -0.0075(19) -0.021(2)
C4 0.060(3) 0.053(3) 0.034(2) 0.0117(19) -0.006(2) -0.006(2)
N13 0.071(3) 0.067(3) 0.036(2) 0.0107(18) -0.007(2) -0.020(2)
O6 0.104(3) 0.082(3) 0.043(2) 0.0047(18) 0.010(2) -0.023(2)
N14 0.086(3) 0.053(2) 0.042(2) -0.0017(18) 0.009(2) -0.020(2)
C24 0.050(2) 0.067(3) 0.0227(18) -0.0075(18) -0.0026(17) 0.024(2)
C39 0.061(3) 0.040(2) 0.033(2) -0.0026(18) -0.003(2) -0.002(2)
N28 0.063(2) 0.054(2) 0.040(2) -0.0058(17) 0.0052(18) -0.0078(18)
C14 0.040(2) 0.049(2) 0.031(2) -0.0048(17) -0.0024(17) 0.0124(18)
C19 0.047(2) 0.057(3) 0.0258(19) -0.0043(18) -0.0069(17) 0.017(2)
C9 0.065(3) 0.042(2) 0.035(2) 0.0043(18) -0.003(2) 0.000(2)
C40 0.045(2) 0.042(2) 0.0265(19) 0.0009(16) 0.0020(16) 0.0073(17)
C10 0.073(3) 0.049(3) 0.044(2) 0.005(2) -0.008(2) -0.022(2)
C21 0.075(3) 0.068(3) 0.048(3) -0.002(2) 0.018(3) -0.031(3)
C1 0.054(3) 0.053(3) 0.044(2) -0.003(2) -0.003(2) 0.014(2)
C11 0.069(3) 0.053(3) 0.040(2) -0.002(2) -0.006(2) -0.020(2)
C2 0.039(2) 0.060(3) 0.043(2) -0.004(2) 0.0052(19) 0.005(2)
C22 0.038(2) 0.058(3) 0.0251(19) -0.0008(18) -0.0049(17) 0.0121(19)
C41 0.037(2) 0.045(2) 0.0270(18) -0.0016(16) 0.0027(16) 0.0084(17)
O7 0.103(3) 0.120(4) 0.0365(19) 0.003(2) 0.0054(19) -0.028(3)
C42 0.049(3) 0.065(3) 0.052(3) -0.011(2) 0.006(2) -0.017(2)
C35 0.056(3) 0.046(2) 0.029(2) -0.0009(17) 0.0029(18) 0.0030(19)
C36 0.071(3) 0.062(3) 0.041(2) -0.005(2) -0.007(2) 0.001(2)
C25 0.055(3) 0.051(2) 0.029(2) -0.0048(18) 0.0025(18) 0.000(2)
C43 0.062(3) 0.065(3) 0.043(3) -0.006(2) 0.002(2) -0.024(2)
C5 0.087(4) 0.066(3) 0.047(3) 0.008(2) 0.000(3) -0.032(3)
C6 0.084(4) 0.064(3) 0.050(3) 0.007(2) 0.012(3) -0.020(3)
C32 0.053(3) 0.057(3) 0.036(2) -0.008(2) -0.0074(19) -0.010(2)
C20 0.067(3) 0.072(3) 0.049(3) -0.009(2) 0.023(2) -0.025(3)
C7 0.074(3) 0.071(3) 0.046(3) 0.023(2) -0.007(2) -0.025(3)
N1A 0.181(16) 0.182(18) 0.171(15) 0.006(10) 0.013(10) -0.002(10)
C1A 0.160(14) 0.154(16) 0.153(11) -0.001(9) -0.004(8) 0.004(10)
C2A 0.153(14) 0.155(14) 0.149(10) 0.003(9) -0.004(8) 0.005(9)
C3A 0.155(13) 0.149(14) 0.150(10) -0.002(9) -0.014(9) 0.009(9)
C4A 0.143(13) 0.143(13) 0.144(10) -0.007(9) -0.013(9) 0.005(9)
C5A 0.137(13) 0.127(14) 0.141(10) -0.002(9) -0.001(8) -0.001(9)
C6A 0.131(13) 0.138(13) 0.140(10) 0.001(9) 0.003(9) -0.003(9)
C7A 0.140(13) 0.145(14) 0.145(10) -0.003(9) 0.000(9) -0.001(9)
C8A 0.150(14) 0.137(15) 0.139(10) -0.001(9) -0.010(9) 0.000(10)
N2A 0.103(13) 0.100(14) 0.128(12) -0.008(9) 0.037(9) 0.001(9)
N1B 0.056(8) 0.074(9) 0.058(7) 0.006(6) -0.011(5) 0.006(6)
C1B 0.080(8) 0.073(8) 0.067(6) 0.002(6) 0.009(6) 0.006(6)
C2B 0.076(7) 0.049(6) 0.059(5) 0.009(5) 0.009(5) 0.009(5)
C3B 0.099(8) 0.069(7) 0.076(6) 0.004(6) 0.008(6) 0.036(6)
C4B 0.078(7) 0.087(7) 0.069(6) 0.018(6) 0.013(6) 0.021(6)
C5B 0.065(6) 0.055(6) 0.073(5) -0.002(5) -0.006(4) 0.006(5)
C6B 0.064(6) 0.088(7) 0.074(5) -0.002(5) 0.008(5) 0.016(5)
C7B 0.068(6) 0.073(7) 0.066(5) -0.002(5) 0.000(5) 0.011(5)
C8B 0.081(7) 0.087(7) 0.084(6) -0.001(6) 0.008(6) 0.016(6)
N2B 0.112(7) 0.091(7) 0.108(7) 0.000(6) -0.027(6) -0.010(6)
N1C 0.031(7) 0.047(8) 0.062(7) 0.005(6) 0.002(6) 0.005(5)
C1C 0.055(8) 0.050(8) 0.059(6) -0.003(6) 0.005(6) -0.001(6)
C2C 0.048(6) 0.056(7) 0.050(5) -0.009(5) -0.002(5) 0.014(5)
C3C 0.058(7) 0.056(6) 0.061(5) 0.003(5) 0.001(5) -0.015(5)
C4C 0.063(7) 0.073(7) 0.064(6) -0.003(6) 0.002(6) -0.015(6)
C5C 0.060(7) 0.066(7) 0.071(6) -0.004(5) 0.018(5) -0.010(5)
C6C 0.105(10) 0.106(10) 0.087(7) 0.014(7) 0.000(7) -0.041(8)
C7C 0.101(9) 0.088(9) 0.090(6) 0.008(7) -0.006(7) -0.041(7)
C8C 0.105(10) 0.112(10) 0.073(6) 0.018(7) -0.010(7) -0.018(7)
N2C 0.089(8) 0.078(9) 0.115(8) 0.026(7) 0.063(6) 0.014(7)
O1W 0.085(3) 0.063(2) 0.077(2) -0.0141(19) -0.005(2) -0.0023(19)

loop_
_atom_type_symbol
_atom_type_description
_atom_type_scat_dispersion_real
_atom_type_scat_dispersion_imag
_atom_type_scat_source
C C 0.0033 0.0016 'International Tables Vol C Tables 4.2.6.8 and 6.1.1.4'
H H 0.0000 0.0000 'International Tables Vol C Tables 4.2.6.8 and 6.1.1.4'
N N 0.0061 0.0033 'International Tables Vol C Tables 4.2.6.8 and 6.1.1.4'
O O 0.0106 0.0060 'International Tables Vol C Tables 4.2.6.8 and 6.1.1.4'
I I -0.4742 1.8119 'International Tables Vol C Tables 4.2.6.8 and 6.1.1.4'

loop_
_geom_angle_atom_site_label_1
_geom_angle_atom_site_label_2
_geom_angle_atom_site_label_3
_geom_angle
C29 N15 C14 112.0(3)
C29 N15 C31 120.1(3)
C14 N15 C31 121.1(3)
O10 C29 N17 126.0(4)
O10 C29 N15 126.1(4)
N17 C29 N15 107.9(3)
C30 N16 C12 112.8(3)
C30 N16 C26 122.8(3)
C12 N16 C26 123.4(3)
C29 N17 C28 122.6(3)
C29 N17 C13 112.6(3)
C28 N17 C13 123.0(3)
C27 N18 C28 123.4(3)
C27 N18 C16 112.5(3)
C28 N18 C16 123.9(3)
N5 C15 N23 114.8(3)
N5 C15 C16 103.7(3)
N23 C15 C16 103.1(3)
N5 C15 H15 111.6
N23 C15 H15 111.6
C16 C15 H15 111.6
N16 C12 N10 113.9(3)
N16 C12 C44 103.8(3)
N10 C12 C44 103.0(3)
N16 C12 H12 111.9
N10 C12 H12 111.9
C44 C12 H12 111.9
C34 N19 C31 119.5(3)
C34 N19 C41 112.8(3)
C31 N19 C41 124.7(3)
C22 N1 C19 121.6(3)
C22 N1 C41 112.8(3)
C19 N1 C41 125.6(3)
N23 C26 N16 113.5(3)
N23 C26 H26A 108.9
N16 C26 H26A 108.9
N23 C26 H26B 108.9
N16 C26 H26B 108.9
H26A C26 H26B 107.7
C34 N20 C35 121.2(3)
C34 N20 C40 112.9(3)
C35 N20 C40 125.8(3)
O11 C27 N18 125.6(4)
O11 C27 N23 125.6(4)
N18 C27 N23 108.8(3)
N18 C28 N17 114.2(3)
N18 C28 H28A 108.7
N17 C28 H28A 108.7
N18 C28 H28B 108.7
N17 C28 H28B 108.7
H28A C28 H28B 107.6
C30 N21 C44 111.8(3)
C30 N21 C32 120.8(3)
C44 N21 C32 121.7(3)
C39 N22 C35 122.3(3)
C39 N22 C9 112.1(3)
C35 N22 C9 122.3(4)
C27 N23 C26 121.7(3)
C27 N23 C15 112.3(3)
C26 N23 C15 125.3(3)
C33 N24 C32 122.0(4)
C33 N24 C42 112.4(4)
C32 N24 C42 123.6(4)
C18 N2 C13 112.9(3)
C18 N2 C24 123.6(4)
C13 N2 C24 122.5(4)
C3 N3 C9 111.5(4)
C3 N3 C4 122.6(4)
C9 N3 C4 122.7(4)
C37 N25 C36 122.9(4)
C37 N25 C11 111.3(4)
C36 N25 C11 122.7(4)
O14 C33 N28 127.1(4)
O14 C33 N24 125.0(4)
N28 C33 N24 107.9(4)
C5 N4 C6 124.4(4)
C5 N4 C11 110.5(4)
C6 N4 C11 123.6(4)
C39 N26 C8 111.7(4)
C39 N26 C38 122.4(4)
C8 N26 C38 122.8(4)
O8 C30 N16 126.5(4)
O8 C30 N21 125.9(4)
N16 C30 N21 107.6(4)
C23 N5 C25 122.3(4)
C23 N5 C15 112.0(3)
C25 N5 C15 123.9(3)
C17 N6 C20 123.2(4)
C17 N6 C44 112.2(4)
C20 N6 C44 124.1(4)
O3 C17 N10 126.5(4)
O3 C17 N6 125.1(4)
N10 C17 N6 108.4(4)
N17 C13 N2 113.9(3)
N17 C13 C14 103.5(3)
N2 C13 C14 102.3(3)
N17 C13 H13 112.1
N2 C13 H13 112.1
C14 C13 H13 112.1
C18 N7 C19 123.7(4)
C18 N7 C14 111.4(3)
C19 N7 C14 123.8(3)
O9 C34 N19 126.7(4)
O9 C34 N20 124.6(4)
N19 C34 N20 108.6(3)
O12 C37 N25 125.8(5)
O12 C37 N27 125.6(5)
N25 C37 N27 108.5(4)
C23 N8 C16 111.4(3)
C23 N8 C24 120.2(3)
C16 N8 C24 122.0(4)
N27 C38 N26 114.1(4)
N27 C38 H38A 108.7
N26 C38 H38A 108.7
N27 C38 H38B 108.7
N26 C38 H38B 108.7
H38A C38 H38B 107.6
C22 N9 C4 120.4(3)
C22 N9 C40 111.5(3)
C4 N9 C40 125.6(3)
C17 N10 C25 122.6(4)
C17 N10 C12 111.7(4)
C25 N10 C12 122.4(3)
O4 C23 N5 125.3(4)
O4 C23 N8 125.9(4)
N5 C23 N8 108.7(3)
C37 N27 C38 123.2(4)
C37 N27 C10 112.3(4)
C38 N27 C10 124.4(4)
N6 C44 N21 113.5(4)
N6 C44 C12 103.6(3)
N21 C44 C12 102.7(3)
N6 C44 H44 112.1
N21 C44 H44 112.1
C12 C44 H44 112.1
O2 C18 N2 126.5(4)
O2 C18 N7 125.0(4)
N2 C18 N7 108.4(4)
O5 C3 N12 125.2(5)
O5 C3 N3 125.4(4)
N12 C3 N3 109.4(4)
N26 C8 N12 114.8(4)
N26 C8 C9 104.4(3)
N12 C8 C9 103.3(4)
N26 C8 H8 111.3
N12 C8 H8 111.3
C9 C8 H8 111.3
N8 C16 N18 114.2(3)
N8 C16 C15 103.6(3)
N18 C16 C15 103.2(3)
N8 C16 H16 111.7
N18 C16 H16 111.7
C15 C16 H16 111.7
C21 N11 C20 121.7(4)
C21 N11 C42 112.3(4)
C20 N11 C42 124.9(5)
N15 C31 N19 114.1(3)
N15 C31 H31A 108.7
N19 C31 H31A 108.7
N15 C31 H31B 108.7
N19 C31 H31B 108.7
H31A C31 H31B 107.6
C3 N12 C7 123.6(4)
C3 N12 C8 111.6(4)
C7 N12 C8 123.2(4)
N9 C4 N3 113.8(3)
N9 C4 H4A 108.8
N3 C4 H4A 108.8
N9 C4 H4B 108.8
N3 C4 H4B 108.8
H4A C4 H4B 107.7
C5 N13 C10 112.1(4)
C5 N13 C7 121.1(4)
C10 N13 C7 122.1(5)
C21 N14 C6 122.9(4)
C21 N14 C43 111.8(4)
C6 N14 C43 124.1(4)
N2 C24 N8 113.1(3)
N2 C24 H24A 109.0
N8 C24 H24A 109.0
N2 C24 H24B 109.0
N8 C24 H24B 109.0
H24A C24 H24B 107.8
O13 C39 N26 126.2(4)
O13 C39 N22 125.6(4)
N26 C39 N22 108.2(4)
C33 N28 C43 112.9(4)
C33 N28 C36 122.0(4)
C43 N28 C36 123.7(4)
N7 C14 N15 113.8(3)
N7 C14 C13 103.9(3)
N15 C14 C13 103.0(3)
N7 C14 H14 111.8
N15 C14 H14 111.8
C13 C14 H14 111.8
N1 C19 N7 115.2(3)
N1 C19 H19A 108.5
N7 C19 H19A 108.5
N1 C19 H19B 108.5
N7 C19 H19B 108.5
H19A C19 H19B 107.5
N3 C9 N22 114.1(3)
N3 C9 C8 103.8(4)
N22 C9 C8 103.0(3)
N3 C9 H9 111.8
N22 C9 H9 111.8
C8 C9 H9 111.8
N20 C40 N9 111.8(3)
N20 C40 C1 112.1(3)
N9 C40 C1 112.0(3)
N20 C40 C41 102.1(3)
N9 C40 C41 102.4(3)
C1 C40 C41 115.7(3)
N27 C10 N13 115.3(4)
N27 C10 C11 103.6(4)
N13 C10 C11 102.2(4)
N27 C10 H10 111.7
N13 C10 H10 111.7
C11 C10 H10 111.7
O6 C21 N11 125.3(5)
O6 C21 N14 126.1(5)
N11 C21 N14 108.6(4)
C40 C1 H1A 109.5
C40 C1 H1B 109.5
H1A C1 H1B 109.5
C40 C1 H1C 109.5
H1A C1 H1C 109.5
H1B C1 H1C 109.5
N4 C11 N25 114.2(4)
N4 C11 C10 105.0(4)
N25 C11 C10 103.5(4)
N4 C11 H11 111.2
N25 C11 H11 111.2
C10 C11 H11 111.2
C41 C2 H2A 109.5
C41 C2 H2B 109.5
H2A C2 H2B 109.5
C41 C2 H2C 109.5
H2A C2 H2C 109.5
H2B C2 H2C 109.5
O1 C22 N1 125.6(4)
O1 C22 N9 125.1(4)
N1 C22 N9 109.3(3)
N1 C41 N19 111.9(3)
N1 C41 C2 111.8(3)
N19 C41 C2 112.6(3)
N1 C41 C40 102.5(3)
N19 C41 C40 102.1(3)
C2 C41 C40 115.3(3)
N24 C42 N11 114.3(4)
N24 C42 C43 103.1(4)
N11 C42 C43 102.8(4)
N24 C42 H42 112.0
N11 C42 H42 112.0
C43 C42 H42 112.0
N22 C35 N20 113.8(3)
N22 C35 H35A 108.8
N20 C35 H35A 108.8
N22 C35 H35B 108.8
N20 C35 H35B 108.8
H35A C35 H35B 107.7
N25 C36 N28 113.5(4)
N25 C36 H36A 108.9
N28 C36 H36A 108.9
N25 C36 H36B 108.9
N28 C36 H36B 108.9
H36A C36 H36B 107.7
N5 C25 N10 114.4(3)
N5 C25 H25A 108.7
N10 C25 H25A 108.7
N5 C25 H25B 108.7
N10 C25 H25B 108.7
H25A C25 H25B 107.6
N28 C43 N14 114.9(4)
N28 C43 C42 103.6(4)
N14 C43 C42 104.2(4)
N28 C43 H43 111.2
N14 C43 H43 111.2
C42 C43 H43 111.2
O7 C5 N13 125.6(6)
O7 C5 N4 125.0(6)
N13 C5 N4 109.4(4)
N14 C6 N4 114.3(4)
N14 C6 H6A 108.7
N4 C6 H6A 108.7
N14 C6 H6B 108.7
N4 C6 H6B 108.7
H6A C6 H6B 107.6
N24 C32 N21 114.2(4)
N24 C32 H32A 108.7
N21 C32 H32A 108.7
N24 C32 H32B 108.7
N21 C32 H32B 108.7
H32A C32 H32B 107.6
N6 C20 N11 114.6(4)
N6 C20 H20A 108.6
N11 C20 H20A 108.6
N6 C20 H20B 108.6
N11 C20 H20B 108.6
H20A C20 H20B 107.6
N12 C7 N13 113.2(4)
N12 C7 H7A 108.9
N13 C7 H7A 108.9
N12 C7 H7B 108.9
N13 C7 H7B 108.9
H7A C7 H7B 107.7
C1A N1A H1A1 109.5
C1A N1A H1A2 109.5
H1A1 N1A H1A2 109.5
C1A N1A H1A3 109.5
H1A1 N1A H1A3 109.5
H1A2 N1A H1A3 109.5
N1A C1A C2A 118.4(9)
N1A C1A H1A4 107.7
C2A C1A H1A4 107.7
N1A C1A H1A5 107.7
C2A C1A H1A5 107.7
H1A4 C1A H1A5 107.1
C3A C2A C7A 120.0
C3A C2A C1A 119.9(4)
C7A C2A C1A 120.1(4)
C2A C3A C4A 120.0
C2A C3A H3A 120.0
C4A C3A H3A 120.0
C3A C4A C5A 120.0
C3A C4A H4A1 120.0
C5A C4A H4A1 120.0
C6A C5A C4A 120.0
C6A C5A C8A 120.3(4)
C4A C5A C8A 119.7(4)
C5A C6A C7A 120.0
C5A C6A H6A1 120.0
C7A C6A H6A1 120.0
C6A C7A C2A 120.0
C6A C7A H7A1 120.0
C2A C7A H7A1 120.0
N2A C8A C5A 119.0(9)
N2A C8A H8A1 107.6
C5A C8A H8A1 107.6
N2A C8A H8A2 107.6
C5A C8A H8A2 107.6
H8A1 C8A H8A2 107.0
C8A N2A H2A1 109.5
C8A N2A H2A2 109.5
H2A1 N2A H2A2 109.5
C8A N2A H2A3 109.5
H2A1 N2A H2A3 109.5
H2A2 N2A H2A3 109.5
C1B N1B H1B1 109.5
C1B N1B H1B2 109.5
H1B1 N1B H1B2 109.5
C1B N1B H1B3 109.5
H1B1 N1B H1B3 109.5
H1B2 N1B H1B3 109.5
N1B C1B C2B 115.6(6)
N1B C1B H1B4 108.4
C2B C1B H1B4 108.4
N1B C1B H1B5 108.4
C2B C1B H1B5 108.4
H1B4 C1B H1B5 107.4
C3B C2B C7B 120.0
C3B C2B C1B 120.4(4)
C7B C2B C1B 119.6(4)
C4B C3B C2B 120.0
C4B C3B H3B 120.0
C2B C3B H3B 120.0
C3B C4B C5B 120.0
C3B C4B H4B1 120.0
C5B C4B H4B1 120.0
C6B C5B C4B 120.0
C6B C5B C8B 119.6(4)
C4B C5B C8B 120.4(4)
C7B C6B C5B 120.0
C7B C6B H6B1 120.0
C5B C6B H6B1 120.0
C6B C7B C2B 120.0
C6B C7B H7B1 120.0
C2B C7B H7B1 120.0
N2B C8B C5B 116.8(6)
N2B C8B H8B1 108.1
C5B C8B H8B1 108.1
N2B C8B H8B2 108.1
C5B C8B H8B2 108.1
H8B1 C8B H8B2 107.3
C8B N2B H2B1 109.5
C8B N2B H2B2 109.5
H2B1 N2B H2B2 109.5
C8B N2B H2B3 109.5
H2B1 N2B H2B3 109.5
H2B2 N2B H2B3 109.5
C1C N1C H1C1 109.5
C1C N1C H1C2 109.5
H1C1 N1C H1C2 109.5
C1C N1C H1C3 109.5
H1C1 N1C H1C3 109.5
H1C2 N1C H1C3 109.5
N1C C1C C2C 117.7(7)
N1C C1C H1C4 107.9
C2C C1C H1C4 107.9
N1C C1C H1C5 107.9
C2C C1C H1C5 107.9
H1C4 C1C H1C5 107.2
C3C C2C C7C 120.0
C3C C2C C1C 121.1(4)
C7C C2C C1C 118.9(4)
C4C C3C C2C 120.0
C4C C3C H3C 120.0
C2C C3C H3C 120.0
C3C C4C C5C 120.0
C3C C4C H4C 120.0
C5C C4C H4C 120.0
C6C C5C C4C 120.0
C6C C5C C8C 120.1(4)
C4C C5C C8C 119.8(4)
C7C C6C C5C 120.0
C7C C6C H6C 120.0
C5C C6C H6C 120.0
C6C C7C C2C 120.0
C6C C7C H7C 120.0
C2C C7C H7C 120.0
N2C C8C C5C 120.7(7)
N2C C8C H8C1 107.2
C5C C8C H8C1 107.2
N2C C8C H8C2 107.2
C5C C8C H8C2 107.2
H8C1 C8C H8C2 106.8
C8C N2C H2C1 109.5
C8C N2C H2C2 109.5
H2C1 N2C H2C2 109.5
C8C N2C H2C3 109.5
H2C1 N2C H2C3 109.5
H2C2 N2C H2C3 109.5

loop_
_geom_bond_atom_site_label_1
_geom_bond_atom_site_label_2
_geom_bond_distance
O8 C30 1.230(5)
O9 C34 1.225(4)
O10 C29 1.217(4)
N15 C29 1.379(5)
N15 C14 1.448(5)
N15 C31 1.449(5)
O11 C27 1.228(5)
C29 N17 1.364(5)
N16 C30 1.362(5)
N16 C12 1.437(5)
N16 C26 1.448(5)
N17 C28 1.443(5)
N17 C13 1.444(5)
O1 C22 1.232(5)
N18 C27 1.359(5)
N18 C28 1.433(5)
N18 C16 1.447(5)
C15 N5 1.442(5)
C15 N23 1.451(5)
C15 C16 1.554(5)
C15 H15 1.0000
C12 N10 1.468(5)
C12 C44 1.533(6)
C12 H12 1.0000
N19 C34 1.358(5)
N19 C31 1.454(5)
N19 C41 1.474(5)
N1 C22 1.354(5)
N1 C19 1.444(5)
N1 C41 1.460(5)
C26 N23 1.434(5)
C26 H26A 0.9900
C26 H26B 0.9900
N20 C34 1.362(5)
N20 C35 1.458(5)
N20 C40 1.464(5)
C27 N23 1.365(5)
O2 C18 1.229(5)
C28 H28A 0.9900
C28 H28B 0.9900
N21 C30 1.375(5)
N21 C44 1.455(5)
N21 C32 1.457(5)
N22 C39 1.377(5)
N22 C35 1.428(5)
N22 C9 1.451(5)
O3 C17 1.225(5)
N24 C33 1.380(6)
N24 C32 1.435(6)
N24 C42 1.443(6)
N2 C18 1.354(5)
N2 C13 1.446(5)
N2 C24 1.448(5)
N3 C3 1.369(6)
N3 C9 1.451(5)
N3 C4 1.452(6)
N25 C37 1.366(6)
N25 C36 1.440(6)
N25 C11 1.456(6)
C33 O14 1.216(5)
C33 N28 1.353(6)
N4 C5 1.366(7)
N4 C6 1.444(7)
N4 C11 1.451(6)
O12 C37 1.231(5)
O13 C39 1.220(5)
N26 C39 1.370(6)
N26 C8 1.446(5)
N26 C38 1.449(6)
N5 C23 1.370(5)
N5 C25 1.439(5)
N6 C17 1.375(6)
N6 C20 1.441(6)
N6 C44 1.445(6)
C17 N10 1.360(6)
C13 C14 1.544(5)
C13 H13 1.0000
N7 C18 1.371(5)
N7 C19 1.445(5)
N7 C14 1.447(5)
C37 N27 1.368(6)
N8 C23 1.381(6)
N8 C16 1.446(5)
N8 C24 1.453(5)
C38 N27 1.437(6)
C38 H38A 0.9900
C38 H38B 0.9900
N9 C22 1.375(5)
N9 C4 1.445(5)
N9 C40 1.471(5)
N10 C25 1.450(5)
C23 O4 1.219(5)
N27 C10 1.440(6)
C44 H44 1.0000
C3 O5 1.227(6)
C3 N12 1.354(6)
C8 N12 1.464(6)
C8 C9 1.539(6)
C8 H8 1.0000
C16 H16 1.0000
N11 C21 1.365(7)
N11 C20 1.444(6)
N11 C42 1.465(6)
C31 H31A 0.9900
C31 H31B 0.9900
N12 C7 1.435(6)
C4 H4A 0.9900
C4 H4B 0.9900
N13 C5 1.359(7)
N13 C10 1.456(6)
N13 C7 1.461(7)
O6 C21 1.224(6)
N14 C21 1.373(6)
N14 C6 1.436(7)
N14 C43 1.448(6)
C24 H24A 0.9900
C24 H24B 0.9900
N28 C43 1.444(6)
N28 C36 1.450(6)
C14 H14 1.0000
C19 H19A 0.9900
C19 H19B 0.9900
C9 H9 1.0000
C40 C1 1.531(6)
C40 C41 1.576(6)
C10 C11 1.535(7)
C10 H10 1.0000
C1 H1A 0.9800
C1 H1B 0.9800
C1 H1C 0.9800
C11 H11 1.0000
C2 C41 1.525(6)
C2 H2A 0.9800
C2 H2B 0.9800
C2 H2C 0.9800
O7 C5 1.236(6)
C42 C43 1.543(7)
C42 H42 1.0000
C35 H35A 0.9900
C35 H35B 0.9900
C36 H36A 0.9900
C36 H36B 0.9900
C25 H25A 0.9900
C25 H25B 0.9900
C43 H43 1.0000
C6 H6A 0.9900
C6 H6B 0.9900
C32 H32A 0.9900
C32 H32B 0.9900
C20 H20A 0.9900
C20 H20B 0.9900
C7 H7A 0.9900
C7 H7B 0.9900
N1A C1A 1.485(11)
N1A H1A1 0.9100
N1A H1A2 0.9100
N1A H1A3 0.9100
C1A C2A 1.548(9)
C1A H1A4 0.9900
C1A H1A5 0.9900
C2A C3A 1.3900
C2A C7A 1.3900
C3A C4A 1.3900
C3A H3A 0.9500
C4A C5A 1.3900
C4A H4A1 0.9500
C5A C6A 1.3900
C5A C8A 1.548(9)
C6A C7A 1.3900
C6A H6A1 0.9500
C7A H7A1 0.9500
C8A N2A 1.491(11)
C8A H8A1 0.9900
C8A H8A2 0.9900
N2A H2A1 0.9100
N2A H2A2 0.9100
N2A H2A3 0.9100
N1B C1B 1.496(10)
N1B H1B1 0.9100
N1B H1B2 0.9100
N1B H1B3 0.9100
C1B C2B 1.548(8)
C1B H1B4 0.9900
C1B H1B5 0.9900
C2B C3B 1.3900
C2B C7B 1.3900
C3B C4B 1.3900
C3B H3B 0.9500
C4B C5B 1.3900
C4B H4B1 0.9500
C5B C6B 1.3900
C5B C8B 1.548(8)
C6B C7B 1.3900
C6B H6B1 0.9500
C7B H7B1 0.9500
C8B N2B 1.506(9)
C8B H8B1 0.9900
C8B H8B2 0.9900
N2B H2B1 0.9100
N2B H2B2 0.9100
N2B H2B3 0.9100
N1C C1C 1.482(9)
N1C H1C1 0.9100
N1C H1C2 0.9100
N1C H1C3 0.9100
C1C C2C 1.547(8)
C1C H1C4 0.9900
C1C H1C5 0.9900
C2C C3C 1.3900
C2C C7C 1.3900
C3C C4C 1.3900
C3C H3C 0.9500
C4C C5C 1.3900
C4C H4C 0.9500
C5C C6C 1.3900
C5C C8C 1.545(8)
C6C C7C 1.3900
C6C H6C 0.9500
C7C H7C 0.9500
C8C N2C 1.479(10)
C8C H8C1 0.9900
C8C H8C2 0.9900
N2C H2C1 0.9100
N2C H2C2 0.9100
N2C H2C3 0.9100

loop_
_geom_torsion_atom_site_label_1
_geom_torsion_atom_site_label_2
_geom_torsion_atom_site_label_3
_geom_torsion_atom_site_label_4
_geom_torsion
C14 N15 C29 O10 -173.6(4)
C31 N15 C29 O10 -22.2(6)
C14 N15 C29 N17 7.1(4)
C31 N15 C29 N17 158.4(3)
O10 C29 N17 C28 15.0(6)
N15 C29 N17 C28 -165.7(3)
O10 C29 N17 C13 179.9(4)
N15 C29 N17 C13 -0.7(4)
C30 N16 C12 N10 -105.7(4)
C26 N16 C12 N10 86.1(5)
C30 N16 C12 C44 5.5(5)
C26 N16 C12 C44 -162.6(4)
C30 N16 C26 N23 104.7(4)
C12 N16 C26 N23 -88.3(5)
C28 N18 C27 O11 4.2(6)
C16 N18 C27 O11 -179.8(4)
C28 N18 C27 N23 -178.0(3)
C16 N18 C27 N23 -2.1(4)
C27 N18 C28 N17 102.5(4)
C16 N18 C28 N17 -73.0(5)
C29 N17 C28 N18 -100.5(4)
C13 N17 C28 N18 96.1(4)
O11 C27 N23 C26 7.0(6)
N18 C27 N23 C26 -170.7(3)
O11 C27 N23 C15 177.7(3)
N18 C27 N23 C15 0.0(4)
N16 C26 N23 C27 -110.8(4)
N16 C26 N23 C15 79.8(5)
N5 C15 N23 C27 113.9(4)
C16 C15 N23 C27 1.9(4)
N5 C15 N23 C26 -75.8(5)
C16 C15 N23 C26 172.2(3)
C32 N24 C33 O14 -10.3(7)
C42 N24 C33 O14 -174.8(4)
C32 N24 C33 N28 167.8(4)
C42 N24 C33 N28 3.3(5)
C12 N16 C30 O8 -178.2(4)
C26 N16 C30 O8 -10.0(7)
C12 N16 C30 N21 1.6(5)
C26 N16 C30 N21 169.9(3)
C44 N21 C30 O8 171.0(4)
C32 N21 C30 O8 17.3(7)
C44 N21 C30 N16 -8.8(5)
C32 N21 C30 N16 -162.6(4)
N23 C15 N5 C23 -112.7(4)
C16 C15 N5 C23 -1.0(4)
N23 C15 N5 C25 82.1(4)
C16 C15 N5 C25 -166.2(3)
C20 N6 C17 O3 -7.6(7)
C44 N6 C17 O3 -179.6(4)
C20 N6 C17 N10 172.8(4)
C44 N6 C17 N10 0.8(5)
C29 N17 C13 N2 105.0(4)
C28 N17 C13 N2 -90.1(5)
C29 N17 C13 C14 -5.2(5)
C28 N17 C13 C14 159.7(4)
C18 N2 C13 N17 -121.6(4)
C24 N2 C13 N17 69.2(5)
C18 N2 C13 C14 -10.6(4)
C24 N2 C13 C14 -179.8(3)
C31 N19 C34 O9 14.8(6)
C41 N19 C34 O9 176.2(3)
C31 N19 C34 N20 -162.4(3)
C41 N19 C34 N20 -1.1(4)
C35 N20 C34 O9 -2.4(6)
C40 N20 C34 O9 175.1(3)
C35 N20 C34 N19 174.9(3)
C40 N20 C34 N19 -7.6(4)
C36 N25 C37 O12 -10.5(7)
C11 N25 C37 O12 -171.0(4)
C36 N25 C37 N27 167.9(4)
C11 N25 C37 N27 7.4(5)
C39 N26 C38 N27 113.4(5)
C8 N26 C38 N27 -88.1(5)
O3 C17 N10 C25 13.3(7)
N6 C17 N10 C25 -167.1(4)
O3 C17 N10 C12 172.9(4)
N6 C17 N10 C12 -7.5(5)
N16 C12 N10 C17 122.3(4)
C44 C12 N10 C17 10.6(4)
N16 C12 N10 C25 -78.0(5)
C44 C12 N10 C25 170.3(4)
C25 N5 C23 O4 -7.7(6)
C15 N5 C23 O4 -173.2(4)
C25 N5 C23 N8 171.0(3)
C15 N5 C23 N8 5.5(4)
C16 N8 C23 O4 170.6(4)
C24 N8 C23 O4 18.1(6)
C16 N8 C23 N5 -8.1(4)
C24 N8 C23 N5 -160.6(3)
O12 C37 N27 C38 -0.1(7)
N25 C37 N27 C38 -178.6(4)
O12 C37 N27 C10 176.1(4)
N25 C37 N27 C10 -2.3(5)
N26 C38 N27 C37 -103.3(5)
N26 C38 N27 C10 80.9(5)
C17 N6 C44 N21 -104.9(4)
C20 N6 C44 N21 83.1(5)
C17 N6 C44 C12 5.7(5)
C20 N6 C44 C12 -166.2(4)
C30 N21 C44 N6 122.9(4)
C32 N21 C44 N6 -83.6(5)
C30 N21 C44 C12 11.7(5)
C32 N21 C44 C12 165.2(4)
N16 C12 C44 N6 -128.2(3)
N10 C12 C44 N6 -9.3(4)
N16 C12 C44 N21 -9.9(4)
N10 C12 C44 N21 109.1(4)
C13 N2 C18 O2 -171.1(4)
C24 N2 C18 O2 -2.1(7)
C13 N2 C18 N7 7.8(5)
C24 N2 C18 N7 176.9(4)
C19 N7 C18 O2 9.3(7)
C14 N7 C18 O2 177.9(4)
C19 N7 C18 N2 -169.7(4)
C14 N7 C18 N2 -1.1(5)
C9 N3 C3 O5 -172.2(4)
C4 N3 C3 O5 -11.6(7)
C9 N3 C3 N12 5.7(5)
C4 N3 C3 N12 166.3(4)
C39 N26 C8 N12 -116.1(4)
C38 N26 C8 N12 83.4(5)
C39 N26 C8 C9 -3.7(5)
C38 N26 C8 C9 -164.2(4)
C23 N8 C16 N18 118.6(4)
C24 N8 C16 N18 -89.5(4)
C23 N8 C16 C15 7.1(4)
C24 N8 C16 C15 159.0(3)
C27 N18 C16 N8 -108.5(4)
C28 N18 C16 N8 67.4(5)
C27 N18 C16 C15 3.2(4)
C28 N18 C16 C15 179.1(3)
N5 C15 C16 N8 -3.6(4)
N23 C15 C16 N8 116.5(3)
N5 C15 C16 N18 -122.9(3)
N23 C15 C16 N18 -2.9(4)
C29 N15 C31 N19 128.3(4)
C14 N15 C31 N19 -83.0(5)
C34 N19 C31 N15 -118.2(4)
C41 N19 C31 N15 82.8(5)
O5 C3 N12 C7 6.2(8)
N3 C3 N12 C7 -171.8(4)
O5 C3 N12 C8 172.2(4)
N3 C3 N12 C8 -5.7(5)
N26 C8 N12 C3 116.4(4)
C9 C8 N12 C3 3.4(5)
N26 C8 N12 C7 -77.5(6)
C9 C8 N12 C7 169.6(4)
C22 N9 C4 N3 -116.4(4)
C40 N9 C4 N3 83.1(5)
C3 N3 C4 N9 116.2(5)
C9 N3 C4 N9 -85.3(5)
C18 N2 C24 N8 116.2(4)
C13 N2 C24 N8 -75.8(5)
C23 N8 C24 N2 -112.7(4)
C16 N8 C24 N2 97.7(5)
C8 N26 C39 O13 -173.2(4)
C38 N26 C39 O13 -12.6(7)
C8 N26 C39 N22 7.5(5)
C38 N26 C39 N22 168.0(4)
C35 N22 C39 O13 12.4(7)
C9 N22 C39 O13 172.3(4)
C35 N22 C39 N26 -168.2(4)
C9 N22 C39 N26 -8.4(5)
O14 C33 N28 C43 177.5(4)
N24 C33 N28 C43 -0.6(5)
O14 C33 N28 C36 10.3(7)
N24 C33 N28 C36 -167.8(4)
C18 N7 C14 N15 106.0(4)
C19 N7 C14 N15 -85.4(5)
C18 N7 C14 C13 -5.3(4)
C19 N7 C14 C13 163.3(4)
C29 N15 C14 N7 -121.7(4)
C31 N15 C14 N7 87.3(4)
C29 N15 C14 C13 -9.9(4)
C31 N15 C14 C13 -160.9(3)
N17 C13 C14 N7 127.6(3)
N2 C13 C14 N7 9.0(4)
N17 C13 C14 N15 8.6(4)
N2 C13 C14 N15 -109.9(3)
C22 N1 C19 N7 102.7(4)
C41 N1 C19 N7 -80.4(5)
C18 N7 C19 N1 -114.2(4)
C14 N7 C19 N1 78.7(5)
C3 N3 C9 N22 -114.7(4)
C4 N3 C9 N22 84.7(5)
C3 N3 C9 C8 -3.3(5)
C4 N3 C9 C8 -163.9(4)
C39 N22 C9 N3 117.6(4)
C35 N22 C9 N3 -82.6(5)
C39 N22 C9 C8 5.8(5)
C35 N22 C9 C8 165.6(4)
N26 C8 C9 N3 -120.4(4)
N12 C8 C9 N3 0.0(4)
N26 C8 C9 N22 -1.2(4)
N12 C8 C9 N22 119.2(4)
C34 N20 C40 N9 -96.7(4)
C35 N20 C40 N9 80.7(4)
C34 N20 C40 C1 136.6(4)
C35 N20 C40 C1 -46.1(5)
C34 N20 C40 C41 12.1(4)
C35 N20 C40 C41 -170.5(3)
C22 N9 C40 N20 120.2(3)
C4 N9 C40 N20 -77.9(5)
C22 N9 C40 C1 -113.1(4)
C4 N9 C40 C1 48.9(5)
C22 N9 C40 C41 11.6(4)
C4 N9 C40 C41 173.5(4)
C37 N27 C10 N13 107.5(5)
C38 N27 C10 N13 -76.3(6)
C37 N27 C10 C11 -3.3(5)
C38 N27 C10 C11 172.9(4)
C5 N13 C10 N27 -121.2(5)
C7 N13 C10 N27 83.0(5)
C5 N13 C10 C11 -9.6(5)
C7 N13 C10 C11 -165.4(4)
C20 N11 C21 O6 7.2(8)
C42 N11 C21 O6 175.8(5)
C20 N11 C21 N14 -172.6(4)
C42 N11 C21 N14 -4.1(6)
C6 N14 C21 O6 -6.0(8)
C43 N14 C21 O6 -174.1(5)
C6 N14 C21 N11 173.8(4)
C43 N14 C21 N11 5.7(6)
C5 N4 C11 N25 110.1(5)
C6 N4 C11 N25 -83.3(6)
C5 N4 C11 C10 -2.5(5)
C6 N4 C11 C10 164.1(4)
C37 N25 C11 N4 -122.6(4)
C36 N25 C11 N4 76.8(5)
C37 N25 C11 C10 -9.1(5)
C36 N25 C11 C10 -169.7(4)
N27 C10 C11 N4 127.2(4)
N13 C10 C11 N4 7.0(4)
N27 C10 C11 N25 7.1(4)
N13 C10 C11 N25 -113.0(4)
C19 N1 C22 O1 -3.1(6)
C41 N1 C22 O1 179.6(4)
C19 N1 C22 N9 175.7(3)
C41 N1 C22 N9 -1.6(4)
C4 N9 C22 O1 8.9(6)
C40 N9 C22 O1 171.9(4)
C4 N9 C22 N1 -169.9(4)
C40 N9 C22 N1 -6.9(4)
C22 N1 C41 N19 -100.1(4)
C19 N1 C41 N19 82.7(4)
C22 N1 C41 C2 132.5(4)
C19 N1 C41 C2 -44.7(5)
C22 N1 C41 C40 8.5(4)
C19 N1 C41 C40 -168.7(3)
C34 N19 C41 N1 117.1(4)
C31 N19 C41 N1 -82.7(4)
C34 N19 C41 C2 -116.0(4)
C31 N19 C41 C2 44.3(5)
C34 N19 C41 C40 8.2(4)
C31 N19 C41 C40 168.4(3)
N20 C40 C41 N1 -127.3(3)
N9 C40 C41 N1 -11.4(4)
C1 C40 C41 N1 110.7(4)
N20 C40 C41 N19 -11.4(3)
N9 C40 C41 N19 104.5(3)
C1 C40 C41 N19 -133.4(3)
N20 C40 C41 C2 111.0(4)
N9 C40 C41 C2 -133.1(3)
C1 C40 C41 C2 -11.0(5)
C33 N24 C42 N11 -115.2(4)
C32 N24 C42 N11 80.6(6)
C33 N24 C42 C43 -4.4(5)
C32 N24 C42 C43 -168.6(4)
C21 N11 C42 N24 111.9(5)
C20 N11 C42 N24 -80.0(6)
C21 N11 C42 C43 0.9(5)
C20 N11 C42 C43 169.0(4)
C39 N22 C35 N20 -119.0(4)
C9 N22 C35 N20 83.2(5)
C34 N20 C35 N22 90.5(4)
C40 N20 C35 N22 -86.7(5)
C37 N25 C36 N28 118.7(5)
C11 N25 C36 N28 -83.0(5)
C33 N28 C36 N25 -104.3(5)
C43 N28 C36 N25 89.9(6)
C23 N5 C25 N10 108.3(4)
C15 N5 C25 N10 -87.9(5)
C17 N10 C25 N5 -121.3(4)
C12 N10 C25 N5 81.2(5)
C33 N28 C43 N14 110.8(5)
C36 N28 C43 N14 -82.2(5)
C33 N28 C43 C42 -2.1(5)
C36 N28 C43 C42 164.9(4)
C21 N14 C43 N28 -117.5(5)
C6 N14 C43 N28 74.5(6)
C21 N14 C43 C42 -5.0(5)
C6 N14 C43 C42 -172.9(4)
N24 C42 C43 N28 3.7(5)
N11 C42 C43 N28 122.8(4)
N24 C42 C43 N14 -116.8(4)
N11 C42 C43 N14 2.3(5)
C10 N13 C5 O7 -170.2(5)
C7 N13 C5 O7 -14.2(8)
C10 N13 C5 N4 8.7(5)
C7 N13 C5 N4 164.7(4)
C6 N4 C5 O7 8.9(8)
C11 N4 C5 O7 175.3(5)
C6 N4 C5 N13 -170.0(4)
C11 N4 C5 N13 -3.5(5)
C21 N14 C6 N4 112.6(5)
C43 N14 C6 N4 -80.8(6)
C5 N4 C6 N14 -106.3(6)
C11 N4 C6 N14 88.9(6)
C33 N24 C32 N21 112.5(4)
C42 N24 C32 N21 -84.8(5)
C30 N21 C32 N24 -123.2(4)
C44 N21 C32 N24 85.6(5)
C17 N6 C20 N11 106.6(5)
C44 N6 C20 N11 -82.4(6)
C21 N11 C20 N6 -111.6(5)
C42 N11 C20 N6 81.3(6)
C3 N12 C7 N13 -112.8(5)
C8 N12 C7 N13 82.8(6)
C5 N13 C7 N12 117.3(5)
C10 N13 C7 N12 -89.1(6)
N1A C1A C2A C3A -132(3)
N1A C1A C2A C7A 48(3)
C7A C2A C3A C4A 0.0
C1A C2A C3A C4A 180.00(9)
C2A C3A C4A C5A 0.0
C3A C4A C5A C6A 0.0
C3A C4A C5A C8A 180.0(3)
C4A C5A C6A C7A 0.0
C8A C5A C6A C7A -180.0(3)
C5A C6A C7A C2A 0.0
C3A C2A C7A C6A 0.0
C1A C2A C7A C6A 180.00(9)
C6A C5A C8A N2A -4(3)
C4A C5A C8A N2A 176(3)
N1B C1B C2B C3B 87.9(15)
N1B C1B C2B C7B -92.0(15)
C7B C2B C3B C4B 0.0
C1B C2B C3B C4B -179.91(8)
C2B C3B C4B C5B 0.0
C3B C4B C5B C6B 0.0
C3B C4B C5B C8B -179.5(3)
C4B C5B C6B C7B 0.0
C8B C5B C6B C7B 179.5(3)
C5B C6B C7B C2B 0.0
C3B C2B C7B C6B 0.0
C1B C2B C7B C6B 179.91(8)
C6B C5B C8B N2B -79.2(10)
C4B C5B C8B N2B 100.2(10)
N1C C1C C2C C3C 0.6(15)
N1C C1C C2C C7C -179.5(15)
C7C C2C C3C C4C 0.0
C1C C2C C3C C4C 179.92(8)
C2C C3C C4C C5C 0.0
C3C C4C C5C C6C 0.0
C3C C4C C5C C8C 179.5(3)
C4C C5C C6C C7C 0.0
C8C C5C C6C C7C -179.5(3)
C5C C6C C7C C2C 0.0
C3C C2C C7C C6C 0.0
C1C C2C C7C C6C -179.92(8)
C6C C5C C8C N2C -79.9(14)
C4C C5C C8C N2C 100.6(14)

loop_
_platon_squeeze_void_nr
_platon_squeeze_void_average_x
_platon_squeeze_void_average_y
_platon_squeeze_void_average_z
_platon_squeeze_void_volume
_platon_squeeze_void_count_electrons
_platon_squeeze_void_content
1 0.409 -0.056 -0.065 3840 1457 ' '
